data_2241959
loop_
_publ_author_name
'Kessler, Monty'
'Godemann, Christian'
'Spannenberg, Anke'
'Beweries, Torsten'

_publ_section_title
;
 Crystal structures of two <i>ansa</i>-titanocene
 trifluoromethanesulfonate complexes bearing the Me~2~Si(C~5~Me~4~)~2~
 ligand
;
_journal_issue 12
_journal_name_full 'Acta Crystallographica Section E'
_journal_page_first 1833
_journal_page_last 1835
_journal_paper_doi 10.1107/S2056989016018363
_journal_volume 72
_journal_year 2016
_chemical_formula_iupac '[Ti (C F3 O3 S) (C20 H30 Si) Cl]'
_chemical_formula_moiety 'C21 H30 Cl F3 O3 S Si Ti'
_chemical_formula_sum 'C21 H30 Cl F3 O3 S Si Ti'
_chemical_formula_weight 530.95
_chemical_name_systematic
Chlorido[dimethylbis(\h^5^-tetramethylcyclopentadienyl)silane](trifluoromethanesulfonato-\k<i>O</i>)titanium(IV)
_space_group_crystal_system monoclinic
_space_group_IT_number 14
_space_group_name_Hall '-P 2yn'
_space_group_name_H-M_alt 'P 1 21/n 1'
_symmetry_space_group_name_Hall '-P 2yn'
_symmetry_space_group_name_H-M 'P 1 21/n 1'
_atom_sites_solution_hydrogens geom
_audit_creation_method SHELXL-2014
_cell_angle_alpha 90
_cell_angle_beta 91.9841(8)
_cell_angle_gamma 90
_cell_formula_units_Z 4
_cell_length_a 10.0958(3)
_cell_length_b 15.8656(5)
_cell_length_c 14.5544(5)
_cell_measurement_reflns_used 9538
_cell_measurement_temperature 150(2)
_cell_measurement_theta_max 28.92
_cell_measurement_theta_min 2.74
_cell_volume 2329.87(13)
_computing_cell_refinement
;
SAINT (Bruker, 2013)
;
_computing_data_collection
;
APEX2 (Bruker, 2014)
;
_computing_data_reduction
;
SAINT (Bruker, 2013)
;
_computing_molecular_graphics
;
XP in SHELXTL (Sheldrick, 2008)
;
_computing_publication_material
;
publCIF (Westrip, 2010) and PLATON (Spek, 2009)
;
_computing_structure_refinement
;
SHELXL2014 (Sheldrick, 2015)
;
_computing_structure_solution
;
SHELXS97 (Sheldrick, 2008)
;
_diffrn_ambient_temperature 150(2)
_diffrn_detector_area_resol_mean 8.3333
_diffrn_measured_fraction_theta_full 1.000
_diffrn_measured_fraction_theta_max 1.000
_diffrn_measurement_device_type 'Bruker APEXII CCD'
_diffrn_measurement_method '\f and \w scans'
_diffrn_radiation_type MoK\a
_diffrn_radiation_wavelength 0.71073
_diffrn_reflns_av_R_equivalents 0.0209
_diffrn_reflns_limit_h_max 13
_diffrn_reflns_limit_h_min -13
_diffrn_reflns_limit_k_max 20
_diffrn_reflns_limit_k_min -20
_diffrn_reflns_limit_l_max 19
_diffrn_reflns_limit_l_min -19
_diffrn_reflns_number 34539
_diffrn_reflns_theta_full 25.242
_diffrn_reflns_theta_max 28.000
_diffrn_reflns_theta_min 1.899
_exptl_absorpt_coefficient_mu 0.668
_exptl_absorpt_correction_T_max 0.84
_exptl_absorpt_correction_T_min 0.78
_exptl_absorpt_correction_type multi-scan
_exptl_absorpt_process_details
;
(SADABS; Bruker, 2014)
;
_exptl_crystal_colour brown
_exptl_crystal_density_diffrn 1.514
_exptl_crystal_description prism
_exptl_crystal_F_000 1104
_exptl_crystal_size_max 0.456
_exptl_crystal_size_mid 0.386
_exptl_crystal_size_min 0.268
_refine_diff_density_max 0.515
_refine_diff_density_min -0.429
_refine_ls_extinction_method none
_refine_ls_goodness_of_fit_ref 1.042
_refine_ls_hydrogen_treatment constr
_refine_ls_matrix_type full
_refine_ls_number_parameters 290
_refine_ls_number_reflns 5616
_refine_ls_number_restraints 0
_refine_ls_restrained_S_all 1.042
_refine_ls_R_factor_all 0.0335
_refine_ls_R_factor_gt 0.0300
_refine_ls_shift/su_max 0.001
_refine_ls_shift/su_mean 0.000
_refine_ls_structure_factor_coef Fsqd
_refine_ls_weighting_details 'w=1/[\s^2^(Fo^2^)+(0.0449P)^2^+1.5546P] where P=(Fo^2^+2Fc^2^)/3'
_refine_ls_weighting_scheme calc
_refine_ls_wR_factor_gt 0.0826
_refine_ls_wR_factor_ref 0.0851
_reflns_number_gt 5121
_reflns_number_total 5616
_reflns_threshold_expression 'I > 2\s(I)'
_cod_data_source_file rz5199sup1.cif
_cod_data_source_block 2
_cod_database_code 2241959
_shelx_space_group_comment
;
The symmetry employed for this shelxl refinement is uniquely defined
by the following loop, which should always be used as a source of
symmetry information in preference to the above space-group names.
They are only intended as comments.
;
_shelxl_version_number 2.014

loop_
_space_group_symop_operation_xyz
'x, y, z'
'-x+1/2, y+1/2, -z+1/2'
'-x, -y, -z'
'x-1/2, -y-1/2, z-1/2'

loop_
_atom_site_type_symbol
_atom_site_label
_atom_site_fract_x
_atom_site_fract_y
_atom_site_fract_z
_atom_site_U_iso_or_equiv
_atom_site_adp_type
_atom_site_calc_flag
_atom_site_occupancy
C C1 0.87010(16) 0.09502(10) 0.07287(11) 0.0215(3) Uani d 1
C C2 0.93422(16) 0.14833(10) 0.13964(11) 0.0242(3) Uani d 1
C C3 1.01692(16) 0.20424(10) 0.09269(12) 0.0237(3) Uani d 1
C C4 1.00415(15) 0.18752(10) -0.00264(11) 0.0214(3) Uani d 1
C C5 0.91229(15) 0.11877(9) -0.01688(10) 0.0195(3) Uani d 1
C C6 0.78351(19) 0.02185(10) 0.09707(12) 0.0282(3) Uani d 1
H H6A 0.7986 0.0075 0.1621 0.042 Uiso calc 1
H H6B 0.8051 -0.0268 0.0590 0.042 Uiso calc 1
H H6C 0.6903 0.0371 0.0860 0.042 Uiso calc 1
C C7 0.9267(2) 0.14231(13) 0.24187(12) 0.0350(4) Uani d 1
H H7A 1.0121 0.1230 0.2681 0.052 Uiso calc 1
H H7B 0.8573 0.1021 0.2575 0.052 Uiso calc 1
H H7C 0.9058 0.1978 0.2670 0.052 Uiso calc 1
C C8 1.11255(18) 0.26533(12) 0.13645(14) 0.0328(4) Uani d 1
H H8A 1.0806 0.2826 0.1964 0.049 Uiso calc 1
H H8B 1.1202 0.3150 0.0969 0.049 Uiso calc 1
H H8C 1.1996 0.2385 0.1447 0.049 Uiso calc 1
C C9 1.09811(17) 0.22400(11) -0.07006(13) 0.0295(4) Uani d 1
H H9A 1.0963 0.2857 -0.0662 0.044 Uiso calc 1
H H9B 1.0711 0.2063 -0.1325 0.044 Uiso calc 1
H H9C 1.1881 0.2038 -0.0554 0.044 Uiso calc 1
C C10 0.7318(2) -0.00588(11) -0.13260(13) 0.0329(4) Uani d 1
H H10A 0.6781 -0.0103 -0.1898 0.049 Uiso calc 1
H H10B 0.6745 -0.0116 -0.0800 0.049 Uiso calc 1
H H10C 0.7985 -0.0508 -0.1306 0.049 Uiso calc 1
C C11 0.90950(19) 0.10131(12) -0.23582(12) 0.0314(4) Uani d 1
H H11A 0.9698 0.0530 -0.2372 0.047 Uiso calc 1
H H11B 0.9607 0.1537 -0.2384 0.047 Uiso calc 1
H H11C 0.8471 0.0986 -0.2888 0.047 Uiso calc 1
C C12 0.59174(14) 0.19625(10) -0.05544(10) 0.0193(3) Uani d 1
C C13 0.56798(15) 0.28149(10) -0.03005(11) 0.0211(3) Uani d 1
C C14 0.66644(15) 0.33208(10) -0.06821(10) 0.0202(3) Uani d 1
C C15 0.75316(15) 0.27912(9) -0.11656(10) 0.0186(3) Uani d 1
C C16 0.70697(14) 0.19312(9) -0.11032(9) 0.0173(3) Uani d 1
C C17 0.49988(16) 0.12536(11) -0.03345(12) 0.0269(3) Uani d 1
H H17A 0.4694 0.1322 0.0293 0.040 Uiso calc 1
H H17B 0.5468 0.0716 -0.0384 0.040 Uiso calc 1
H H17C 0.4235 0.1260 -0.0768 0.040 Uiso calc 1
C C18 0.45215(17) 0.31396(13) 0.02048(13) 0.0324(4) Uani d 1
H H18A 0.4790 0.3638 0.0563 0.049 Uiso calc 1
H H18B 0.4209 0.2702 0.0620 0.049 Uiso calc 1
H H18C 0.3806 0.3292 -0.0237 0.049 Uiso calc 1
C C19 0.67144(19) 0.42629(11) -0.06534(13) 0.0301(4) Uani d 1
H H19A 0.6213 0.4492 -0.1185 0.045 Uiso calc 1
H H19B 0.7638 0.4450 -0.0670 0.045 Uiso calc 1
H H19C 0.6324 0.4463 -0.0086 0.045 Uiso calc 1
C C20 0.85573(17) 0.31524(11) -0.17744(12) 0.0273(3) Uani d 1
H H20A 0.8126 0.3519 -0.2237 0.041 Uiso calc 1
H H20B 0.9017 0.2693 -0.2082 0.041 Uiso calc 1
H H20C 0.9199 0.3481 -0.1402 0.041 Uiso calc 1
C C21 0.92606(18) 0.49005(11) 0.14872(13) 0.0319(4) Uani d 1
Cl Cl1 0.64690(4) 0.21108(3) 0.15956(3) 0.02798(10) Uani d 1
F F1 0.89370(14) 0.53045(8) 0.07146(9) 0.0494(3) Uani d 1
F F2 1.05184(12) 0.46705(8) 0.14446(10) 0.0484(3) Uani d 1
F F3 0.91613(13) 0.54360(8) 0.21805(9) 0.0500(3) Uani d 1
O O1 0.84799(11) 0.34845(7) 0.08518(7) 0.0206(2) Uani d 1
O O2 0.86681(16) 0.36367(9) 0.25169(9) 0.0399(3) Uani d 1
O O3 0.68782(13) 0.43477(9) 0.16428(10) 0.0370(3) Uani d 1
S S1 0.81793(4) 0.39961(3) 0.16735(3) 0.02400(10) Uani d 1
Si Si1 0.81618(4) 0.09881(3) -0.12776(3) 0.01962(10) Uani d 1
Ti Ti1 0.78529(2) 0.23242(2) 0.03725(2) 0.01467(7) Uani d 1

loop_
_atom_site_aniso_label
_atom_site_aniso_U_11
_atom_site_aniso_U_22
_atom_site_aniso_U_33
_atom_site_aniso_U_12
_atom_site_aniso_U_13
_atom_site_aniso_U_23
C1 0.0255(7) 0.0178(7) 0.0210(7) 0.0011(6) -0.0020(6) 0.0017(6)
C2 0.0283(8) 0.0229(8) 0.0208(7) 0.0020(6) -0.0070(6) 0.0015(6)
C3 0.0201(7) 0.0224(7) 0.0281(8) 0.0012(6) -0.0063(6) -0.0019(6)
C4 0.0176(7) 0.0200(7) 0.0265(8) 0.0001(5) -0.0007(6) -0.0019(6)
C5 0.0203(7) 0.0164(7) 0.0218(7) 0.0009(5) 0.0014(5) -0.0007(5)
C6 0.0396(9) 0.0195(8) 0.0254(8) -0.0055(7) 0.0006(7) 0.0050(6)
C7 0.0483(11) 0.0367(10) 0.0192(8) 0.0033(8) -0.0104(7) 0.0029(7)
C8 0.0247(8) 0.0360(10) 0.0368(10) -0.0040(7) -0.0104(7) -0.0072(8)
C9 0.0208(7) 0.0302(9) 0.0378(10) -0.0061(6) 0.0052(7) -0.0008(7)
C10 0.0438(10) 0.0219(8) 0.0330(9) -0.0092(7) 0.0007(8) -0.0069(7)
C11 0.0386(9) 0.0323(9) 0.0239(8) -0.0019(7) 0.0101(7) -0.0076(7)
C12 0.0173(7) 0.0229(7) 0.0175(7) -0.0058(5) -0.0020(5) 0.0001(5)
C13 0.0182(7) 0.0245(8) 0.0204(7) -0.0008(6) -0.0031(5) -0.0007(6)
C14 0.0219(7) 0.0197(7) 0.0186(7) -0.0011(5) -0.0054(5) 0.0017(5)
C15 0.0215(7) 0.0199(7) 0.0142(6) -0.0053(5) -0.0022(5) 0.0020(5)
C16 0.0202(7) 0.0193(7) 0.0122(6) -0.0059(5) -0.0017(5) 0.0002(5)
C17 0.0228(7) 0.0290(8) 0.0290(8) -0.0113(6) 0.0025(6) -0.0005(7)
C18 0.0214(8) 0.0387(10) 0.0372(10) 0.0027(7) 0.0029(7) -0.0064(8)
C19 0.0381(9) 0.0190(8) 0.0326(9) -0.0004(7) -0.0067(7) 0.0015(7)
C20 0.0321(8) 0.0254(8) 0.0245(8) -0.0091(6) 0.0051(6) 0.0057(6)
C21 0.0349(9) 0.0272(9) 0.0342(9) -0.0127(7) 0.0093(7) -0.0131(7)
Cl1 0.0321(2) 0.0305(2) 0.02182(19) -0.00467(16) 0.00684(15) 0.00270(15)
F1 0.0689(9) 0.0324(6) 0.0472(7) -0.0205(6) 0.0045(6) 0.0030(5)
F2 0.0319(6) 0.0439(7) 0.0702(9) -0.0163(5) 0.0126(6) -0.0186(6)
F3 0.0599(8) 0.0400(7) 0.0516(7) -0.0251(6) 0.0222(6) -0.0304(6)
O1 0.0241(5) 0.0198(5) 0.0179(5) -0.0044(4) 0.0014(4) -0.0047(4)
O2 0.0576(9) 0.0423(8) 0.0195(6) -0.0121(7) -0.0013(6) -0.0043(5)
O3 0.0296(6) 0.0348(7) 0.0473(8) -0.0048(5) 0.0129(6) -0.0135(6)
S1 0.0279(2) 0.02325(19) 0.02114(19) -0.00863(14) 0.00550(14) -0.00723(14)
Si1 0.0245(2) 0.0176(2) 0.0169(2) -0.00461(15) 0.00285(15) -0.00384(15)
Ti1 0.01655(13) 0.01508(13) 0.01236(12) -0.00346(9) 0.00027(9) -0.00043(9)

loop_
_atom_type_symbol
_atom_type_description
_atom_type_scat_dispersion_real
_atom_type_scat_dispersion_imag
_atom_type_scat_source
C C 0.0033 0.0016 'International Tables Vol C Tables 4.2.6.8 and 6.1.1.4'
H H 0.0000 0.0000 'International Tables Vol C Tables 4.2.6.8 and 6.1.1.4'
O O 0.0106 0.0060 'International Tables Vol C Tables 4.2.6.8 and 6.1.1.4'
F F 0.0171 0.0103 'International Tables Vol C Tables 4.2.6.8 and 6.1.1.4'
Si Si 0.0817 0.0704 'International Tables Vol C Tables 4.2.6.8 and 6.1.1.4'
S S 0.1246 0.1234 'International Tables Vol C Tables 4.2.6.8 and 6.1.1.4'
Cl Cl 0.1484 0.1585 'International Tables Vol C Tables 4.2.6.8 and 6.1.1.4'
Ti Ti 0.2776 0.4457 'International Tables Vol C Tables 4.2.6.8 and 6.1.1.4'

loop_
_geom_angle_atom_site_label_1
_geom_angle_atom_site_label_2
_geom_angle_atom_site_label_3
_geom_angle
C2 C1 C5 108.77(14)
C2 C1 C6 123.53(14)
C5 C1 C6 127.48(14)
C2 C1 Ti1 75.99(9)
C5 C1 Ti1 71.30(8)
C6 C1 Ti1 123.24(11)
C3 C2 C1 107.76(14)
C3 C2 C7 124.98(15)
C1 C2 C7 127.04(16)
C3 C2 Ti1 74.12(9)
C1 C2 Ti1 69.94(8)
C7 C2 Ti1 125.71(12)
C2 C3 C4 108.78(14)
C2 C3 C8 125.85(16)
C4 C3 C8 125.12(16)
C2 C3 Ti1 72.82(9)
C4 C3 Ti1 70.29(9)
C8 C3 Ti1 127.42(12)
C3 C4 C5 108.62(14)
C3 C4 C9 121.99(14)
C5 C4 C9 127.90(15)
C3 C4 Ti1 76.21(9)
C5 C4 Ti1 70.61(8)
C9 C4 Ti1 130.33(11)
C1 C5 C4 106.07(13)
C1 C5 Si1 125.10(11)
C4 C5 Si1 124.11(12)
C1 C5 Ti1 73.50(9)
C4 C5 Ti1 74.26(9)
Si1 C5 Ti1 98.32(6)
C1 C6 H6A 109.5
C1 C6 H6B 109.5
H6A C6 H6B 109.5
C1 C6 H6C 109.5
H6A C6 H6C 109.5
H6B C6 H6C 109.5
C2 C7 H7A 109.5
C2 C7 H7B 109.5
H7A C7 H7B 109.5
C2 C7 H7C 109.5
H7A C7 H7C 109.5
H7B C7 H7C 109.5
C3 C8 H8A 109.5
C3 C8 H8B 109.5
H8A C8 H8B 109.5
C3 C8 H8C 109.5
H8A C8 H8C 109.5
H8B C8 H8C 109.5
C4 C9 H9A 109.5
C4 C9 H9B 109.5
H9A C9 H9B 109.5
C4 C9 H9C 109.5
H9A C9 H9C 109.5
H9B C9 H9C 109.5
Si1 C10 H10A 109.5
Si1 C10 H10B 109.5
H10A C10 H10B 109.5
Si1 C10 H10C 109.5
H10A C10 H10C 109.5
H10B C10 H10C 109.5
Si1 C11 H11A 109.5
Si1 C11 H11B 109.5
H11A C11 H11B 109.5
Si1 C11 H11C 109.5
H11A C11 H11C 109.5
H11B C11 H11C 109.5
C13 C12 C16 108.93(13)
C13 C12 C17 123.08(14)
C16 C12 C17 127.76(14)
C13 C12 Ti1 76.64(8)
C16 C12 Ti1 70.24(8)
C17 C12 Ti1 123.76(11)
C14 C13 C12 108.16(14)
C14 C13 C18 124.98(15)
C12 C13 C18 126.63(15)
C14 C13 Ti1 73.10(8)
C12 C13 Ti1 69.64(8)
C18 C13 Ti1 127.34(11)
C13 C14 C15 108.34(13)
C13 C14 C19 125.64(15)
C15 C14 C19 125.81(15)
C13 C14 Ti1 74.08(9)
C15 C14 Ti1 68.66(8)
C19 C14 Ti1 127.14(11)
C14 C15 C16 108.79(13)
C14 C15 C20 121.17(14)
C16 C15 C20 128.94(14)
C14 C15 Ti1 77.47(9)
C16 C15 Ti1 71.31(8)
C20 C15 Ti1 127.07(11)
C12 C16 C15 105.77(13)
C12 C16 Si1 126.38(11)
C15 C16 Si1 123.39(11)
C12 C16 Ti1 74.65(8)
C15 C16 Ti1 73.00(8)
Si1 C16 Ti1 98.88(6)
C12 C17 H17A 109.5
C12 C17 H17B 109.5
H17A C17 H17B 109.5
C12 C17 H17C 109.5
H17A C17 H17C 109.5
H17B C17 H17C 109.5
C13 C18 H18A 109.5
C13 C18 H18B 109.5
H18A C18 H18B 109.5
C13 C18 H18C 109.5
H18A C18 H18C 109.5
H18B C18 H18C 109.5
C14 C19 H19A 109.5
C14 C19 H19B 109.5
H19A C19 H19B 109.5
C14 C19 H19C 109.5
H19A C19 H19C 109.5
H19B C19 H19C 109.5
C15 C20 H20A 109.5
C15 C20 H20B 109.5
H20A C20 H20B 109.5
C15 C20 H20C 109.5
H20A C20 H20C 109.5
H20B C20 H20C 109.5
F2 C21 F1 107.58(16)
F2 C21 F3 108.06(15)
F1 C21 F3 108.23(16)
F2 C21 S1 111.65(13)
F1 C21 S1 111.99(12)
F3 C21 S1 109.19(12)
S1 O1 Ti1 133.78(7)
O2 S1 O3 118.31(9)
O2 S1 O1 113.60(8)
O3 S1 O1 113.71(7)
O2 S1 C21 104.52(9)
O3 S1 C21 104.02(9)
O1 S1 C21 99.77(7)
C11 Si1 C10 103.34(8)
C11 Si1 C5 117.40(8)
C10 Si1 C5 113.79(8)
C11 Si1 C16 114.41(8)
C10 Si1 C16 116.35(8)
C5 Si1 C16 92.16(6)
O1 Ti1 Cl1 93.24(3)
O1 Ti1 C16 129.56(5)
Cl1 Ti1 C16 118.00(4)
O1 Ti1 C5 129.10(5)
Cl1 Ti1 C5 119.43(4)
C16 Ti1 C5 70.23(5)
O1 Ti1 C15 94.07(5)
Cl1 Ti1 C15 134.62(4)
C16 Ti1 C15 35.69(5)
C5 Ti1 C15 88.95(5)
O1 Ti1 C1 129.59(5)
Cl1 Ti1 C1 85.49(4)
C16 Ti1 C1 93.61(5)
C5 Ti1 C1 35.20(5)
C15 Ti1 C1 121.73(5)
O1 Ti1 C12 129.58(5)
Cl1 Ti1 C12 84.07(4)
C16 Ti1 C12 35.12(5)
C5 Ti1 C12 94.05(5)
C15 Ti1 C12 57.50(5)
C1 Ti1 C12 100.48(5)
O1 Ti1 C4 94.14(5)
Cl1 Ti1 C4 136.14(4)
C16 Ti1 C4 89.07(5)
C5 Ti1 C4 35.14(5)
C15 Ti1 C4 87.80(5)
C1 Ti1 C4 57.25(5)
C12 Ti1 C4 121.86(5)
O1 Ti1 C2 96.02(5)
Cl1 Ti1 C2 80.15(4)
C16 Ti1 C2 125.95(5)
C5 Ti1 C2 57.54(5)
C15 Ti1 C2 143.04(6)
C1 Ti1 C2 34.07(5)
C12 Ti1 C2 132.45(5)
C4 Ti1 C2 56.10(6)
O1 Ti1 C14 77.09(5)
Cl1 Ti1 C14 105.99(4)
C16 Ti1 C14 57.55(5)
C5 Ti1 C14 122.40(5)
C15 Ti1 C14 33.87(5)
C1 Ti1 C14 151.13(5)
C12 Ti1 C14 55.91(5)
C4 Ti1 C14 117.80(5)
C2 Ti1 C14 170.86(5)
O1 Ti1 C3 77.08(5)
Cl1 Ti1 C3 107.97(4)
C16 Ti1 C3 122.15(5)
C5 Ti1 C3 57.07(5)
C15 Ti1 C3 117.32(6)
C1 Ti1 C3 55.99(5)
C12 Ti1 C3 151.09(5)
C4 Ti1 C3 33.51(5)
C2 Ti1 C3 33.06(6)
C14 Ti1 C3 138.03(5)
O1 Ti1 C13 96.30(5)
Cl1 Ti1 C13 78.61(4)
C16 Ti1 C13 57.32(5)
C5 Ti1 C13 125.93(5)
C15 Ti1 C13 56.08(5)
C1 Ti1 C13 132.25(5)
C12 Ti1 C13 33.73(5)
C4 Ti1 C13 142.93(5)
C2 Ti1 C13 155.96(6)
C14 Ti1 C13 32.82(5)
C3 Ti1 C13 170.73(5)

loop_
_geom_bond_atom_site_label_1
_geom_bond_atom_site_label_2
_geom_bond_distance
C1 C2 1.427(2)
C1 C5 1.438(2)
C1 C6 1.502(2)
C1 Ti1 2.3923(15)
C2 C3 1.411(2)
C2 C7 1.495(2)
C2 Ti1 2.4711(15)
C3 C4 1.414(2)
C3 C8 1.495(2)
C3 Ti1 2.4878(15)
C4 C5 1.442(2)
C4 C9 1.504(2)
C4 Ti1 2.4116(15)
C5 Si1 1.8809(16)
C5 Ti1 2.3634(15)
C6 H6A 0.9800
C6 H6B 0.9800
C6 H6C 0.9800
C7 H7A 0.9800
C7 H7B 0.9800
C7 H7C 0.9800
C8 H8A 0.9800
C8 H8B 0.9800
C8 H8C 0.9800
C9 H9A 0.9800
C9 H9B 0.9800
C9 H9C 0.9800
C10 Si1 1.8670(17)
C10 H10A 0.9800
C10 H10B 0.9800
C10 H10C 0.9800
C11 Si1 1.8614(18)
C11 H11A 0.9800
C11 H11B 0.9800
C11 H11C 0.9800
C12 C13 1.424(2)
C12 C16 1.435(2)
C12 C17 1.499(2)
C12 Ti1 2.4051(14)
C13 C14 1.407(2)
C13 C18 1.495(2)
C13 Ti1 2.4960(15)
C14 C15 1.418(2)
C14 C19 1.496(2)
C14 Ti1 2.4835(15)
C15 C16 1.446(2)
C15 C20 1.500(2)
C15 Ti1 2.3696(14)
C16 Si1 1.8810(16)
C16 Ti1 2.3472(14)
C17 H17A 0.9800
C17 H17B 0.9800
C17 H17C 0.9800
C18 H18A 0.9800
C18 H18B 0.9800
C18 H18C 0.9800
C19 H19A 0.9800
C19 H19B 0.9800
C19 H19C 0.9800
C20 H20A 0.9800
C20 H20B 0.9800
C20 H20C 0.9800
C21 F2 1.325(2)
C21 F1 1.325(2)
C21 F3 1.325(2)
C21 S1 1.8287(18)
Cl1 Ti1 2.3255(5)
O1 S1 1.4854(11)
O1 Ti1 2.0605(11)
O2 S1 1.4260(14)
O3 S1 1.4265(14)

loop_
_geom_torsion_atom_site_label_1
_geom_torsion_atom_site_label_2
_geom_torsion_atom_site_label_3
_geom_torsion_atom_site_label_4
_geom_torsion
C5 C1 C2 C3 -0.69(18)
C6 C1 C2 C3 174.19(15)
Ti1 C1 C2 C3 -64.99(11)
C5 C1 C2 C7 -175.51(16)
C6 C1 C2 C7 -0.6(3)
Ti1 C1 C2 C7 120.19(17)
C5 C1 C2 Ti1 64.30(11)
C6 C1 C2 Ti1 -120.82(16)
C1 C2 C3 C4 0.81(18)
C7 C2 C3 C4 175.76(16)
Ti1 C2 C3 C4 -61.45(11)
C1 C2 C3 C8 -173.60(16)
C7 C2 C3 C8 1.4(3)
Ti1 C2 C3 C8 124.14(17)
C1 C2 C3 Ti1 62.25(11)
C7 C2 C3 Ti1 -122.79(17)
C2 C3 C4 C5 -0.62(18)
C8 C3 C4 C5 173.84(15)
Ti1 C3 C4 C5 -63.67(10)
C2 C3 C4 C9 -167.72(15)
C8 C3 C4 C9 6.7(3)
Ti1 C3 C4 C9 129.23(15)
C2 C3 C4 Ti1 63.05(11)
C8 C3 C4 Ti1 -122.49(16)
C2 C1 C5 C4 0.31(17)
C6 C1 C5 C4 -174.31(15)
Ti1 C1 C5 C4 67.68(10)
C2 C1 C5 Si1 -156.01(12)
C6 C1 C5 Si1 29.4(2)
Ti1 C1 C5 Si1 -88.65(11)
C2 C1 C5 Ti1 -67.36(11)
C6 C1 C5 Ti1 118.01(16)
C3 C4 C5 C1 0.18(17)
C9 C4 C5 C1 166.30(16)
Ti1 C4 C5 C1 -67.15(10)
C3 C4 C5 Si1 156.80(11)
C9 C4 C5 Si1 -37.1(2)
Ti1 C4 C5 Si1 89.47(11)
C3 C4 C5 Ti1 67.33(11)
C9 C4 C5 Ti1 -126.55(16)
C16 C12 C13 C14 0.06(17)
C17 C12 C13 C14 -174.81(14)
Ti1 C12 C13 C14 63.38(10)
C16 C12 C13 C18 174.65(15)
C17 C12 C13 C18 -0.2(2)
Ti1 C12 C13 C18 -122.02(16)
C16 C12 C13 Ti1 -63.33(10)
C17 C12 C13 Ti1 121.80(15)
C12 C13 C14 C15 -0.72(17)
C18 C13 C14 C15 -175.43(15)
Ti1 C13 C14 C15 60.44(10)
C12 C13 C14 C19 174.23(14)
C18 C13 C14 C19 -0.5(2)
Ti1 C13 C14 C19 -124.61(15)
C12 C13 C14 Ti1 -61.16(10)
C18 C13 C14 Ti1 124.13(15)
C13 C14 C15 C16 1.11(16)
C19 C14 C15 C16 -173.83(14)
Ti1 C14 C15 C16 65.02(10)
C13 C14 C15 C20 170.13(14)
C19 C14 C15 C20 -4.8(2)
Ti1 C14 C15 C20 -125.97(14)
C13 C14 C15 Ti1 -63.91(11)
C19 C14 C15 Ti1 121.15(15)
C13 C12 C16 C15 0.61(16)
C17 C12 C16 C15 175.17(14)
Ti1 C12 C16 C15 -66.88(9)
C13 C12 C16 Si1 157.29(11)
C17 C12 C16 Si1 -28.1(2)
Ti1 C12 C16 Si1 89.80(10)
C13 C12 C16 Ti1 67.49(10)
C17 C12 C16 Ti1 -117.95(15)
C14 C15 C16 C12 -1.05(16)
C20 C15 C16 C12 -168.95(15)
Ti1 C15 C16 C12 68.04(9)
C14 C15 C16 Si1 -158.61(10)
C20 C15 C16 Si1 33.5(2)
Ti1 C15 C16 Si1 -89.53(10)
C14 C15 C16 Ti1 -69.08(10)
C20 C15 C16 Ti1 123.01(16)
Ti1 O1 S1 O2 67.83(12)
Ti1 O1 S1 O3 -71.37(12)
Ti1 O1 S1 C21 178.50(10)
F2 C21 S1 O2 58.80(15)
F1 C21 S1 O2 179.51(13)
F3 C21 S1 O2 -60.63(16)
F2 C21 S1 O3 -176.48(13)
F1 C21 S1 O3 -55.77(15)
F3 C21 S1 O3 64.09(16)
F2 C21 S1 O1 -58.86(14)
F1 C21 S1 O1 61.85(14)
F3 C21 S1 O1 -178.29(14)
C1 C5 Si1 C11 -160.06(13)
C4 C5 Si1 C11 47.72(16)
Ti1 C5 Si1 C11 124.30(8)
C1 C5 Si1 C10 -39.23(16)
C4 C5 Si1 C10 168.55(13)
Ti1 C5 Si1 C10 -114.87(8)
C1 C5 Si1 C16 80.91(14)
C4 C5 Si1 C16 -71.31(13)
Ti1 C5 Si1 C16 5.27(6)
C12 C16 Si1 C11 155.74(13)
C15 C16 Si1 C11 -51.39(14)
Ti1 C16 Si1 C11 -126.83(8)
C12 C16 Si1 C10 35.24(15)
C15 C16 Si1 C10 -171.90(12)
Ti1 C16 Si1 C10 112.67(8)
C12 C16 Si1 C5 -82.73(13)
C15 C16 Si1 C5 70.13(13)
Ti1 C16 Si1 C5 -5.31(7)

_cod_database_fobs_code 2241959
